data_1502222
loop_
_publ_author_name
'Hardy, Simon'
'Martin, Stephen F.'

_publ_section_title
;
 Multicomponent assembly and diversification of novel heterocyclic
 scaffolds derived from 2-arylpiperidines.
;
_journal_issue 12
_journal_name_full 'Organic letters'
_journal_page_first 3102
_journal_page_last 3105
_journal_paper_doi 10.1021/ol201010s
_journal_volume 13
_journal_year 2011
_chemical_formula_moiety 'C23 H27 N2 O2 1+, I 1-'
_chemical_formula_sum 'C23 H27 I N2 O2'
_chemical_formula_weight 490.37
_chemical_name_systematic
;
 ?
;
_space_group_IT_number 14
_symmetry_cell_setting monoclinic
_symmetry_space_group_name_Hall '-P 2ybc'
_symmetry_space_group_name_H-M 'P 1 21/c 1'
_atom_sites_solution_hydrogens geom
_atom_sites_solution_primary direct
_atom_sites_solution_secondary difmap
_audit_creation_method SHELXL-97
_cell_angle_alpha 90.00
_cell_angle_beta 106.411(8)
_cell_angle_gamma 90.00
_cell_formula_units_Z 4
_cell_length_a 16.431(2)
_cell_length_b 9.5653(12)
_cell_length_c 14.1865(15)
_cell_measurement_reflns_used 3641
_cell_measurement_temperature 153(2)
_cell_measurement_theta_max 25.0
_cell_measurement_theta_min 3.0
_cell_volume 2138.8(4)
_computing_cell_refinement 'Collect software, Nonius B.V. 1998'
_computing_data_collection 'Collect software, Nonius B.V. 1998'
_computing_data_reduction
;
DENZO and Scalepack (Otwinoski and Minor, 1997)
;
_computing_molecular_graphics 'XP SHELXTL/PC, Siemens Analytical'
_computing_structure_refinement 'XL SHELXTL/PC, Siemens Analytical'
_computing_structure_solution
;

SIR97 - Altomare A., Burla M.C., Camalli M., Cascarano G.L., Giacovazzo C., 
Guagliardi A., Moliterni A.G.G., Polidori G.,Spagna R.
;
_diffrn_ambient_temperature 153(2)
_diffrn_measured_fraction_theta_full 0.993
_diffrn_measured_fraction_theta_max 0.993
_diffrn_measurement_device_type 'Nonius Kappa CCD'
_diffrn_measurement_method \w-scans
_diffrn_radiation_monochromator graphite
_diffrn_radiation_source 'fine-focus sealed tube'
_diffrn_radiation_type MoK\a
_diffrn_radiation_wavelength 0.71074
_diffrn_reflns_av_R_equivalents 0.0000
_diffrn_reflns_av_sigmaI/netI 0.0968
_diffrn_reflns_limit_h_max 19
_diffrn_reflns_limit_h_min -19
_diffrn_reflns_limit_k_max 11
_diffrn_reflns_limit_k_min -11
_diffrn_reflns_limit_l_max 16
_diffrn_reflns_limit_l_min -6
_diffrn_reflns_number 3742
_diffrn_reflns_theta_full 24.99
_diffrn_reflns_theta_max 24.99
_diffrn_reflns_theta_min 2.99
_exptl_absorpt_coefficient_mu 1.518
_exptl_absorpt_correction_T_max 0.970
_exptl_absorpt_correction_T_min 0.727
_exptl_absorpt_correction_type analytical
_exptl_absorpt_process_details
;
(see. N.W. Alcock (1970). Cryst. Computing, p271)
;
_exptl_crystal_colour colorless
_exptl_crystal_density_diffrn 1.523
_exptl_crystal_density_method 'not measured'
_exptl_crystal_description plates
_exptl_crystal_F_000 992
_exptl_crystal_size_max 0.40
_exptl_crystal_size_mid 0.28
_exptl_crystal_size_min 0.02
_refine_diff_density_max 1.394
_refine_diff_density_min -1.531
_refine_diff_density_rms 0.144
_refine_ls_extinction_method none
_refine_ls_goodness_of_fit_ref 1.337
_refine_ls_hydrogen_treatment constr
_refine_ls_matrix_type full
_refine_ls_number_parameters 257
_refine_ls_number_reflns 3742
_refine_ls_number_restraints 0
_refine_ls_restrained_S_all 1.337
_refine_ls_R_factor_all 0.1255
_refine_ls_R_factor_gt 0.0799
_refine_ls_shift/su_max 0.000
_refine_ls_shift/su_mean 0.000
_refine_ls_structure_factor_coef Fsqd
_refine_ls_weighting_details 'calc w=1/[\s^2^(Fo^2^)+(0.0487P)^2^+4.5641P] where P=(Fo^2^+2Fc^2^)/3'
_refine_ls_weighting_scheme calc
_refine_ls_wR_factor_gt 0.1750
_refine_ls_wR_factor_ref 0.1929
_reflns_number_gt 2525
_reflns_number_total 3742
_reflns_threshold_expression >2sigma(I)
_cod_data_source_file ol201010s_si_003.cif
_cod_data_source_block shelxl
_cod_depositor_comments
;
The following automatic conversions were performed:

'_symmetry_cell_setting' value 'Monoclinic' changed to 'monoclinic'
according to /home/saulius/struct/CIF-dictionaries/cif_core.dic
dictionary named 'cif_core.dic' version 2.4.1 from 2010-06-29.

Automatic conversion script
Id: cif_fix_values 1715 2011-07-08 13:25:40Z adriana 
;
_cod_original_sg_symbol_H-M P21/c
_cod_database_code 1502222

loop_
_symmetry_equiv_pos_as_xyz
'x, y, z'
'-x, y+1/2, -z+1/2'
'-x, -y, -z'
'x, -y-1/2, z-1/2'

loop_
_atom_site_label
_atom_site_type_symbol
_atom_site_fract_x
_atom_site_fract_y
_atom_site_fract_z
_atom_site_U_iso_or_equiv
_atom_site_adp_type
_atom_site_occupancy
_atom_site_symmetry_multiplicity
_atom_site_calc_flag
_atom_site_refinement_flags
I1 I 0.60095(4) 0.25186(7) 0.57961(5) 0.0495(3) Uani 1 1 d .
O1 O 0.5952(4) 0.7629(6) 0.7756(5) 0.0423(16) Uani 1 1 d .
O2 O 0.8084(4) 0.7325(6) 1.1105(4) 0.0381(15) Uani 1 1 d .
N1 N 0.5943(5) 0.6320(7) 0.7244(5) 0.0360(18) Uani 1 1 d .
N2 N 0.7923(4) 0.5963(7) 0.9757(5) 0.0304(16) Uani 1 1 d .
C1 C 0.6601(6) 0.5428(9) 0.7959(6) 0.031(2) Uani 1 1 d .
H1 H 0.6503 0.4412 0.7799 0.037 Uiso 1 1 calc R
C2 C 0.7507(5) 0.5869(9) 0.7952(6) 0.032(2) Uani 1 1 d .
H2A H 0.7646 0.5430 0.7384 0.038 Uiso 1 1 calc R
H2B H 0.7527 0.6896 0.7875 0.038 Uiso 1 1 calc R
C3 C 0.8169(5) 0.5426(9) 0.8907(6) 0.0281(19) Uani 1 1 d .
H3 H 0.8156 0.4383 0.8940 0.034 Uiso 1 1 calc R
C4 C 0.9054(6) 0.5841(9) 0.8931(5) 0.0290(19) Uani 1 1 d .
C5 C 0.9476(6) 0.5070(9) 0.8390(6) 0.036(2) Uani 1 1 d .
H5 H 0.9204 0.4287 0.8021 0.043 Uiso 1 1 calc R
C6 C 1.0292(6) 0.5428(10) 0.8380(6) 0.040(2) Uani 1 1 d .
H6 H 1.0577 0.4898 0.8004 0.048 Uiso 1 1 calc R
C7 C 1.0687(6) 0.6567(9) 0.8924(6) 0.037(2) Uani 1 1 d .
H7 H 1.1243 0.6823 0.8915 0.044 Uiso 1 1 calc R
C8 C 1.0280(6) 0.7326(9) 0.9475(7) 0.037(2) Uani 1 1 d .
H8 H 1.0563 0.8097 0.9850 0.044 Uiso 1 1 calc R
C9 C 0.9451(5) 0.6988(9) 0.9498(6) 0.0290(19) Uani 1 1 d .
C10 C 0.8985(5) 0.7878(8) 1.0070(6) 0.0266(19) Uani 1 1 d .
C11 C 0.8303(5) 0.7021(9) 1.0369(6) 0.029(2) Uani 1 1 d .
C12 C 0.7125(5) 0.5382(9) 0.9825(6) 0.034(2) Uani 1 1 d .
H12A H 0.6998 0.5744 1.0422 0.041 Uiso 1 1 calc R
H12B H 0.7171 0.4351 0.9880 0.041 Uiso 1 1 calc R
C13 C 0.6412(6) 0.5776(9) 0.8921(6) 0.035(2) Uani 1 1 d .
H13 H 0.5888 0.5263 0.8943 0.042 Uiso 1 1 calc R
C14 C 0.6210(6) 0.7331(9) 0.8810(7) 0.038(2) Uani 1 1 d .
H14A H 0.5745 0.7564 0.9102 0.046 Uiso 1 1 calc R
H14B H 0.6716 0.7890 0.9147 0.046 Uiso 1 1 calc R
C15 C 0.5072(6) 0.5695(10) 0.7002(7) 0.043(2) Uani 1 1 d .
H15A H 0.4904 0.5574 0.7607 0.065 Uiso 1 1 calc R
H15B H 0.5073 0.4784 0.6686 0.065 Uiso 1 1 calc R
H15C H 0.4668 0.6319 0.6555 0.065 Uiso 1 1 calc R
C16 C 0.6140(6) 0.6691(11) 0.6300(7) 0.047(3) Uani 1 1 d .
H16A H 0.5685 0.7280 0.5898 0.070 Uiso 1 1 calc R
H16B H 0.6183 0.5834 0.5939 0.070 Uiso 1 1 calc R
H16C H 0.6679 0.7200 0.6449 0.070 Uiso 1 1 calc R
C17 C 0.9590(6) 0.8520(10) 1.0994(6) 0.039(2) Uani 1 1 d .
H17A H 0.9950 0.7785 1.1380 0.058 Uiso 1 1 calc R
H17B H 0.9260 0.8961 1.1391 0.058 Uiso 1 1 calc R
H17C H 0.9947 0.9224 1.0803 0.058 Uiso 1 1 calc R
C18 C 0.8468(5) 0.9062(9) 0.9420(6) 0.032(2) Uani 1 1 d .
C19 C 0.8016(6) 0.9979(8) 0.9826(7) 0.033(2) Uani 1 1 d .
H19 H 0.8039 0.9882 1.0500 0.040 Uiso 1 1 calc R
C20 C 0.7533(6) 1.1029(10) 0.9286(7) 0.045(3) Uani 1 1 d .
H20 H 0.7230 1.1649 0.9588 0.055 Uiso 1 1 calc R
C21 C 0.7486(7) 1.1187(10) 0.8293(7) 0.047(3) Uani 1 1 d .
H21 H 0.7154 1.1910 0.7911 0.056 Uiso 1 1 calc R
C22 C 0.7930(6) 1.0279(9) 0.7888(6) 0.038(2) Uani 1 1 d .
H22 H 0.7900 1.0378 0.7212 0.046 Uiso 1 1 calc R
C23 C 0.8424(6) 0.9215(9) 0.8424(6) 0.034(2) Uani 1 1 d .
H23 H 0.8727 0.8599 0.8121 0.041 Uiso 1 1 calc R

loop_
_atom_site_aniso_label
_atom_site_aniso_U_11
_atom_site_aniso_U_22
_atom_site_aniso_U_33
_atom_site_aniso_U_23
_atom_site_aniso_U_13
_atom_site_aniso_U_12
I1 0.0468(4) 0.0706(5) 0.0337(4) -0.0004(3) 0.0154(3) 0.0160(4)
O1 0.055(4) 0.035(4) 0.036(4) 0.000(3) 0.010(3) 0.001(3)
O2 0.052(4) 0.047(4) 0.021(3) -0.002(3) 0.019(3) -0.004(3)
N1 0.046(5) 0.039(4) 0.025(4) -0.002(3) 0.015(4) -0.001(3)
N2 0.037(4) 0.034(4) 0.025(4) 0.005(3) 0.016(3) 0.000(3)
C1 0.037(5) 0.032(5) 0.025(4) -0.001(4) 0.011(4) -0.005(4)
C2 0.036(5) 0.038(5) 0.021(4) -0.007(4) 0.007(4) -0.001(4)
C3 0.032(5) 0.036(5) 0.015(4) -0.003(4) 0.005(4) 0.000(4)
C4 0.039(5) 0.035(5) 0.012(4) 0.008(3) 0.006(4) 0.007(4)
C5 0.038(6) 0.044(5) 0.025(5) -0.001(4) 0.007(4) 0.010(4)
C6 0.047(6) 0.050(6) 0.026(5) 0.013(4) 0.015(4) 0.011(5)
C7 0.027(5) 0.050(6) 0.035(5) 0.012(5) 0.014(4) 0.011(4)
C8 0.034(5) 0.042(5) 0.032(5) 0.017(4) 0.005(4) -0.002(4)
C9 0.031(5) 0.038(5) 0.020(4) 0.005(4) 0.011(4) 0.003(4)
C10 0.035(5) 0.028(5) 0.019(4) -0.001(3) 0.011(4) -0.003(3)
C11 0.028(5) 0.031(5) 0.020(4) 0.013(3) -0.005(4) -0.005(4)
C12 0.038(5) 0.047(5) 0.020(4) 0.009(4) 0.013(4) -0.007(4)
C13 0.043(6) 0.045(5) 0.023(4) -0.006(4) 0.019(4) -0.013(4)
C14 0.037(5) 0.045(6) 0.033(5) -0.009(4) 0.011(4) 0.001(4)
C15 0.030(5) 0.061(6) 0.033(5) -0.003(5) 0.001(4) -0.014(5)
C16 0.048(6) 0.060(7) 0.030(5) 0.009(5) 0.007(5) 0.001(5)
C17 0.042(6) 0.045(6) 0.028(5) -0.004(4) 0.007(4) -0.006(4)
C18 0.028(5) 0.037(5) 0.034(5) -0.005(4) 0.012(4) -0.007(4)
C19 0.043(6) 0.030(5) 0.031(5) 0.007(4) 0.017(4) 0.004(4)
C20 0.054(7) 0.040(6) 0.046(6) -0.007(5) 0.020(5) 0.000(5)
C21 0.052(7) 0.035(6) 0.050(6) 0.010(5) 0.009(5) 0.009(5)
C22 0.055(6) 0.041(5) 0.017(4) 0.006(4) 0.009(4) -0.001(5)
C23 0.043(6) 0.037(5) 0.023(4) 0.001(4) 0.012(4) -0.002(4)

loop_
_atom_type_symbol
_atom_type_description
_atom_type_scat_dispersion_real
_atom_type_scat_dispersion_imag
_atom_type_scat_source
C C 0.0033 0.0016 'International Tables Vol C Tables 4.2.6.8 and 6.1.1.4'
H H 0.0000 0.0000 'International Tables Vol C Tables 4.2.6.8 and 6.1.1.4'
N N 0.0061 0.0033 'International Tables Vol C Tables 4.2.6.8 and 6.1.1.4'
O O 0.0106 0.0060 'International Tables Vol C Tables 4.2.6.8 and 6.1.1.4'
I I -0.4742 1.8119 'International Tables Vol C Tables 4.2.6.8 and 6.1.1.4'

loop_
_geom_angle_atom_site_label_1
_geom_angle_atom_site_label_2
_geom_angle_atom_site_label_3
_geom_angle
N1 O1 C14 107.7(6)
O1 N1 C15 109.4(7)
O1 N1 C16 105.6(6)
C15 N1 C16 108.7(7)
O1 N1 C1 104.3(6)
C15 N1 C1 112.5(7)
C16 N1 C1 115.9(7)
C11 N2 C12 120.1(7)
C11 N2 C3 126.8(7)
C12 N2 C3 112.6(7)
N1 C1 C13 100.9(7)
N1 C1 C2 110.2(6)
C13 C1 C2 112.7(7)
N1 C1 H1 110.8
C13 C1 H1 110.8
C2 C1 H1 110.8
C3 C2 C1 111.1(7)
C3 C2 H2A 109.4
C1 C2 H2A 109.4
C3 C2 H2B 109.4
C1 C2 H2B 109.4
H2A C2 H2B 108.0
N2 C3 C4 112.3(7)
N2 C3 C2 109.7(7)
C4 C3 C2 112.8(7)
N2 C3 H3 107.2
C4 C3 H3 107.2
C2 C3 H3 107.2
C5 C4 C9 120.5(8)
C5 C4 C3 118.8(8)
C9 C4 C3 120.7(7)
C4 C5 C6 120.7(9)
C4 C5 H5 119.6
C6 C5 H5 119.6
C7 C6 C5 119.3(8)
C7 C6 H6 120.3
C5 C6 H6 120.3
C8 C7 C6 120.5(8)
C8 C7 H7 119.8
C6 C7 H7 119.8
C7 C8 C9 121.4(9)
C7 C8 H8 119.3
C9 C8 H8 119.3
C4 C9 C8 117.5(8)
C4 C9 C10 121.2(7)
C8 C9 C10 121.2(8)
C9 C10 C17 112.2(7)
C9 C10 C11 111.3(7)
C17 C10 C11 108.9(7)
C9 C10 C18 111.3(7)
C17 C10 C18 109.3(7)
C11 C10 C18 103.4(6)
O2 C11 N2 121.6(8)
O2 C11 C10 121.1(8)
N2 C11 C10 117.2(7)
N2 C12 C13 110.1(6)
N2 C12 H12A 109.6
C13 C12 H12A 109.6
N2 C12 H12B 109.6
C13 C12 H12B 109.6
H12A C12 H12B 108.2
C1 C13 C12 113.6(8)
C1 C13 C14 102.5(7)
C12 C13 C14 115.0(7)
C1 C13 H13 108.5
C12 C13 H13 108.5
C14 C13 H13 108.5
O1 C14 C13 106.7(7)
O1 C14 H14A 110.4
C13 C14 H14A 110.4
O1 C14 H14B 110.4
C13 C14 H14B 110.4
H14A C14 H14B 108.6
N1 C15 H15A 109.5
N1 C15 H15B 109.5
H15A C15 H15B 109.5
N1 C15 H15C 109.5
H15A C15 H15C 109.5
H15B C15 H15C 109.5
N1 C16 H16A 109.5
N1 C16 H16B 109.5
H16A C16 H16B 109.5
N1 C16 H16C 109.5
H16A C16 H16C 109.5
H16B C16 H16C 109.5
C10 C17 H17A 109.5
C10 C17 H17B 109.5
H17A C17 H17B 109.5
C10 C17 H17C 109.5
H17A C17 H17C 109.5
H17B C17 H17C 109.5
C19 C18 C23 118.3(8)
C19 C18 C10 119.1(7)
C23 C18 C10 122.6(8)
C20 C19 C18 121.9(8)
C20 C19 H19 119.0
C18 C19 H19 119.0
C19 C20 C21 120.1(9)
C19 C20 H20 120.0
C21 C20 H20 120.0
C22 C21 C20 118.3(9)
C22 C21 H21 120.9
C20 C21 H21 120.9
C21 C22 C23 122.4(8)
C21 C22 H22 118.8
C23 C22 H22 118.8
C22 C23 C18 119.0(8)
C22 C23 H23 120.5
C18 C23 H23 120.5

loop_
_geom_bond_atom_site_label_1
_geom_bond_atom_site_label_2
_geom_bond_distance
O1 N1 1.446(9)
O1 C14 1.463(11)
O2 C11 1.232(10)
N1 C15 1.500(11)
N1 C16 1.505(11)
N1 C1 1.518(11)
N2 C11 1.364(11)
N2 C12 1.452(11)
N2 C3 1.468(10)
C1 C13 1.519(11)
C1 C2 1.550(12)
C1 H1 1.0000
C2 C3 1.539(11)
C2 H2A 0.9900
C2 H2B 0.9900
C3 C4 1.498(12)
C3 H3 1.0000
C4 C5 1.385(12)
C4 C9 1.407(12)
C5 C6 1.388(13)
C5 H5 0.9500
C6 C7 1.386(13)
C6 H6 0.9500
C7 C8 1.372(12)
C7 H7 0.9500
C8 C9 1.408(12)
C8 H8 0.9500
C9 C10 1.525(12)
C10 C17 1.532(11)
C10 C11 1.542(12)
C10 C18 1.553(12)
C12 C13 1.521(12)
C12 H12A 0.9900
C12 H12B 0.9900
C13 C14 1.523(12)
C13 H13 1.0000
C14 H14A 0.9900
C14 H14B 0.9900
C15 H15A 0.9800
C15 H15B 0.9800
C15 H15C 0.9800
C16 H16A 0.9800
C16 H16B 0.9800
C16 H16C 0.9800
C17 H17A 0.9800
C17 H17B 0.9800
C17 H17C 0.9800
C18 C19 1.376(12)
C18 C23 1.402(11)
C19 C20 1.372(12)
C19 H19 0.9500
C20 C21 1.397(13)
C20 H20 0.9500
C21 C22 1.362(13)
C21 H21 0.9500
C22 C23 1.388(12)
C22 H22 0.9500
C23 H23 0.9500

loop_
_geom_torsion_atom_site_label_1
_geom_torsion_atom_site_label_2
_geom_torsion_atom_site_label_3
_geom_torsion_atom_site_label_4
_geom_torsion
C14 O1 N1 C15 92.3(8)
C14 O1 N1 C16 -150.8(8)
C14 O1 N1 C1 -28.2(9)
O1 N1 C1 C13 41.5(7)
C15 N1 C1 C13 -77.0(8)
C16 N1 C1 C13 157.1(7)
O1 N1 C1 C2 -77.9(7)
C15 N1 C1 C2 163.6(7)
C16 N1 C1 C2 37.7(10)
N1 C1 C2 C3 158.0(6)
C13 C1 C2 C3 46.0(9)
C11 N2 C3 C4 17.9(11)
C12 N2 C3 C4 -170.6(7)
C11 N2 C3 C2 -108.4(9)
C12 N2 C3 C2 63.2(8)
C1 C2 C3 N2 -53.7(9)
C1 C2 C3 C4 -179.7(7)
N2 C3 C4 C5 158.9(7)
C2 C3 C4 C5 -76.5(9)
N2 C3 C4 C9 -20.8(10)
C2 C3 C4 C9 103.8(8)
C9 C4 C5 C6 -1.2(12)
C3 C4 C5 C6 179.1(8)
C4 C5 C6 C7 0.3(13)
C5 C6 C7 C8 0.6(13)
C6 C7 C8 C9 -0.8(13)
C5 C4 C9 C8 1.0(12)
C3 C4 C9 C8 -179.3(7)
C5 C4 C9 C10 177.9(7)
C3 C4 C9 C10 -2.4(11)
C7 C8 C9 C4 -0.1(12)
C7 C8 C9 C10 -176.9(7)
C4 C9 C10 C17 150.6(7)
C8 C9 C10 C17 -32.7(11)
C4 C9 C10 C11 28.2(10)
C8 C9 C10 C11 -155.1(7)
C4 C9 C10 C18 -86.6(9)
C8 C9 C10 C18 90.1(9)
C12 N2 C11 O2 14.4(12)
C3 N2 C11 O2 -174.6(8)
C12 N2 C11 C10 -162.2(7)
C3 N2 C11 C10 8.7(11)
C9 C10 C11 O2 152.4(8)
C17 C10 C11 O2 28.2(11)
C18 C10 C11 O2 -87.9(9)
C9 C10 C11 N2 -30.9(10)
C17 C10 C11 N2 -155.1(7)
C18 C10 C11 N2 88.8(8)
C11 N2 C12 C13 110.6(8)
C3 N2 C12 C13 -61.5(9)
N1 C1 C13 C12 -163.0(7)
C2 C1 C13 C12 -45.4(10)
N1 C1 C13 C14 -38.3(8)
C2 C1 C13 C14 79.3(9)
N2 C12 C13 C1 52.0(10)
N2 C12 C13 C14 -65.7(10)
N1 O1 C14 C13 3.4(10)
C1 C13 C14 O1 22.5(10)
C12 C13 C14 O1 146.2(7)
C9 C10 C18 C19 -179.1(8)
C17 C10 C18 C19 -54.6(10)
C11 C10 C18 C19 61.3(9)
C9 C10 C18 C23 2.6(11)
C17 C10 C18 C23 127.0(9)
C11 C10 C18 C23 -117.1(9)
C23 C18 C19 C20 -0.3(13)
C10 C18 C19 C20 -178.7(8)
C18 C19 C20 C21 0.3(15)
C19 C20 C21 C22 -0.1(15)
C20 C21 C22 C23 -0.2(15)
C21 C22 C23 C18 0.2(14)
C19 C18 C23 C22 0.0(13)
C10 C18 C23 C22 178.4(8)
